data_4082174
loop_
_publ_author_name
'Connelly, Samantha J.'
'Kaminsky, Werner'
'Heinekey, D. Michael'

_publ_section_title
;
 Structure and Solution Reactivity of (Triethylsilylium)triethylsilane
 Cations
;
_journal_issue 24
_journal_name_full Organometallics
_journal_page_first 7478
_journal_paper_doi 10.1021/om400970j
_journal_volume 32
_journal_year 2013
_chemical_formula_moiety 'C12 H31 Si2, C24 B F20'
_chemical_formula_sum 'C36 H31 B F20 Si2'
_chemical_formula_weight 910.6
_chemical_name_common sjc06
_chemical_name_systematic
;
 sjc06
;
_space_group_IT_number 2
_symmetry_cell_setting triclinic
_symmetry_Int_Tables_number 2
_symmetry_space_group_name_Hall '-P 1'
_symmetry_space_group_name_H-M 'P -1'
_atom_sites_solution_hydrogens geom
_atom_sites_solution_primary direct
_atom_sites_solution_secondary difmap
_audit_conform_dict_location ftp://ftp.iucr.org/pub/cif_core.dic
_audit_conform_dict_name cif_core.dic
_audit_conform_dict_version 2.4
_audit_creation_date 2011-12-01T11:43:27-00:00
_audit_creation_method 'WinGX routine CIF_UPDATE'
_cell_angle_alpha 105.829(3)
_cell_angle_beta 101.060(3)
_cell_angle_gamma 95.143(3)
_cell_formula_units_Z 2
_cell_length_a 10.7695(7)
_cell_length_b 10.8569(7)
_cell_length_c 17.5269(10)
_cell_measurement_reflns_used 'Number of Reflections here'
_cell_measurement_temperature 100(2)
_cell_measurement_theta_max 20
_cell_measurement_theta_min 3
_cell_volume 1913.0(2)
_computing_cell_refinement 'SAINT (Bruker, 2007)'
_computing_data_collection 'APEX2 (Bruker, 2007)'
_computing_data_reduction 'SAINT (Bruker, 2007)'
_computing_molecular_graphics 'ORTEP-3 for Windows (Farrugia, 1997)'
_computing_publication_material 'SHELXL-97 (Sheldrick, 1997)'
_computing_structure_refinement 'SHELXL-97 (Sheldrick, 2008)'
_computing_structure_solution 'SHELXS97 (Sheldrick, 1997)'
_diffrn_ambient_temperature 100(2)
_diffrn_measured_fraction_theta_full 0.999
_diffrn_measured_fraction_theta_max 0.985
_diffrn_measurement_device_type 'Bruker APEXII CCD area-detector'
_diffrn_measurement_method '\f and \w scans'
_diffrn_radiation_monochromator graphite
_diffrn_radiation_type MoK\a
_diffrn_radiation_wavelength 0.71073
_diffrn_reflns_av_R_equivalents 0.0573
_diffrn_reflns_av_unetI/netI 0.1259
_diffrn_reflns_limit_h_max 13
_diffrn_reflns_limit_h_min -14
_diffrn_reflns_limit_k_max 14
_diffrn_reflns_limit_k_min -14
_diffrn_reflns_limit_l_max 21
_diffrn_reflns_limit_l_min -23
_diffrn_reflns_number 23274
_diffrn_reflns_theta_full 25
_diffrn_reflns_theta_max 28.37
_diffrn_reflns_theta_min 1.95
_diffrn_source 'fine-focus sealed tube'
_exptl_absorpt_coefficient_mu 0.219
_exptl_absorpt_correction_T_max 0.9892
_exptl_absorpt_correction_T_min 0.9785
_exptl_absorpt_correction_type multi-scan
_exptl_absorpt_process_details '(SADABS; Bruker, 2007)'
_exptl_crystal_colour colorless
_exptl_crystal_density_diffrn 1.581
_exptl_crystal_density_method 'not measured'
_exptl_crystal_description prism
_exptl_crystal_F_000 920
_exptl_crystal_size_max 0.1
_exptl_crystal_size_mid 0.07
_exptl_crystal_size_min 0.05
_refine_diff_density_max 1.332
_refine_diff_density_min -0.609
_refine_diff_density_rms 0.082
_refine_ls_extinction_method none
_refine_ls_goodness_of_fit_ref 1.01
_refine_ls_hydrogen_treatment constr
_refine_ls_matrix_type full
_refine_ls_number_parameters 582
_refine_ls_number_reflns 9445
_refine_ls_number_restraints 36
_refine_ls_restrained_S_all 1.023
_refine_ls_R_factor_all 0.1601
_refine_ls_R_factor_gt 0.0655
_refine_ls_shift/su_max 0.023
_refine_ls_shift/su_mean 0
_refine_ls_structure_factor_coef Fsqd
_refine_ls_weighting_details 'calc w=1/[\s^2^(Fo^2^)+(0.0759P)^2^+0.8489P] where P=(Fo^2^+2Fc^2^)/3'
_refine_ls_weighting_scheme calc
_refine_ls_wR_factor_gt 0.1423
_refine_ls_wR_factor_ref 0.1791
_reflns_number_gt 4682
_reflns_number_total 9445
_reflns_threshold_expression >2\s(I)
_cod_data_source_file om400970j_si_002.cif
_cod_data_source_block sjc06_0m
_cod_database_code 4082174

loop_
_symmetry_equiv_pos_as_xyz
'x, y, z'
'-x, -y, -z'

loop_
_atom_site_label
_atom_site_type_symbol
_atom_site_fract_x
_atom_site_fract_y
_atom_site_fract_z
_atom_site_U_iso_or_equiv
_atom_site_adp_type
_atom_site_occupancy
_atom_site_symmetry_multiplicity
_atom_site_calc_flag
_atom_site_refinement_flags
_atom_site_disorder_assembly
_atom_site_disorder_group
Si1 Si 0.75372(14) 0.20706(14) 0.21656(8) 0.0288(4) Uani 0.870(2) 1 d PD A 1
C1 C 0.7427(5) 0.1357(5) 0.1068(3) 0.0410(14) Uani 0.870(2) 1 d PD A 1
H1A H 0.6775 0.1746 0.0768 0.049 Uiso 0.870(2) 1 calc PR A 1
H1B H 0.8258 0.162 0.0952 0.049 Uiso 0.870(2) 1 calc PR A 1
C2 C 0.7090(6) -0.0131(5) 0.0717(3) 0.0508(16) Uani 0.870(2) 1 d PD A 1
H2A H 0.7806 -0.0535 0.0926 0.076 Uiso 0.870(2) 1 calc PR A 1
H2B H 0.6929 -0.0377 0.0121 0.076 Uiso 0.870(2) 1 calc PR A 1
H2C H 0.6322 -0.0426 0.0879 0.076 Uiso 0.870(2) 1 calc PR A 1
C3 C 0.6319(5) 0.1355(5) 0.2591(3) 0.0299(12) Uani 0.870(2) 1 d PD A 1
H3A H 0.6442 0.0451 0.256 0.036 Uiso 0.870(2) 1 calc PR A 1
H3B H 0.6435 0.1846 0.3172 0.036 Uiso 0.870(2) 1 calc PR A 1
C4 C 0.4922(5) 0.1364(5) 0.2127(3) 0.0310(12) Uani 0.870(2) 1 d PD A 1
H4A H 0.4814 0.225 0.2123 0.046 Uiso 0.870(2) 1 calc PR A 1
H4B H 0.4308 0.1047 0.2401 0.046 Uiso 0.870(2) 1 calc PR A 1
H4C H 0.4773 0.0802 0.1565 0.046 Uiso 0.870(2) 1 calc PR A 1
C5 C 0.8041(5) 0.3864(4) 0.2524(3) 0.0295(11) Uani 0.870(2) 1 d PD A 1
H5A H 0.8757 0.4069 0.2278 0.035 Uiso 0.870(2) 1 calc PR A 1
H5B H 0.7318 0.4274 0.2314 0.035 Uiso 0.870(2) 1 calc PR A 1
C6 C 0.8457(5) 0.4479(5) 0.3434(3) 0.0407(14) Uani 0.870(2) 1 d PD A 1
H6A H 0.7815 0.4181 0.3697 0.061 Uiso 0.870(2) 1 calc PR A 1
H6B H 0.8546 0.5423 0.3558 0.061 Uiso 0.870(2) 1 calc PR A 1
H6C H 0.9281 0.4231 0.3636 0.061 Uiso 0.870(2) 1 calc PR A 1
C7 C 1.0749(6) 0.0591(6) 0.2004(3) 0.0440(15) Uani 0.870(2) 1 d P A 1
H7A H 1.1412 0.003 0.207 0.053 Uiso 0.870(2) 1 calc PR A 1
H7B H 1.0127 0.015 0.1484 0.053 Uiso 0.870(2) 1 calc PR A 1
C8 C 1.1353(6) 0.1798(6) 0.1947(5) 0.0608(19) Uani 0.870(2) 1 d P A 1
H8A H 1.0702 0.235 0.1854 0.091 Uiso 0.870(2) 1 calc PR A 1
H8B H 1.1785 0.162 0.1493 0.091 Uiso 0.870(2) 1 calc PR A 1
H8C H 1.1982 0.2243 0.2456 0.091 Uiso 0.870(2) 1 calc PR A 1
C9 C 0.8916(5) -0.0754(6) 0.2824(3) 0.0415(14) Uani 0.870(2) 1 d P A 1
H9A H 0.8297 -0.051 0.3169 0.05 Uiso 0.870(2) 1 calc PR A 1
H9B H 0.8421 -0.1186 0.226 0.05 Uiso 0.870(2) 1 calc PR A 1
C10 C 0.9660(7) -0.1692(6) 0.3114(4) 0.0519(19) Uani 0.870(2) 1 d P A 1
H10A H 1.0226 -0.1996 0.2749 0.078 Uiso 0.870(2) 1 calc PR A 1
H10B H 0.907 -0.243 0.3118 0.078 Uiso 0.870(2) 1 calc PR A 1
H10C H 1.0174 -0.1267 0.3666 0.078 Uiso 0.870(2) 1 calc PR A 1
C11 C 1.0718(5) 0.1788(5) 0.3854(3) 0.0369(13) Uani 0.870(2) 1 d P A 1
H11A H 1.1508 0.1444 0.4033 0.044 Uiso 0.870(2) 1 calc PR A 1
H11B H 1.0984 0.2657 0.3807 0.044 Uiso 0.870(2) 1 calc PR A 1
C12 C 0.9957(6) 0.1956(6) 0.4529(4) 0.0509(18) Uani 0.870(2) 1 d P A 1
H12A H 0.9211 0.2372 0.4388 0.076 Uiso 0.870(2) 1 calc PR A 1
H12B H 1.0506 0.2496 0.5047 0.076 Uiso 0.870(2) 1 calc PR A 1
H12C H 0.967 0.1105 0.4579 0.076 Uiso 0.870(2) 1 calc PR A 1
Si2 Si 0.99115(14) 0.07403(14) 0.28383(8) 0.0303(4) Uani 0.870(2) 1 d P A 1
H1C H 0.8773 0.1471 0.248 0.03 Uiso 0.870(2) 1 d PR A 1
C13 C 1.4492(4) -0.2010(4) 0.3166(2) 0.0194(8) Uani 1 1 d . . .
C14 C 1.5737(4) -0.1836(4) 0.3615(2) 0.0207(8) Uani 1 1 d . . .
C15 C 1.6353(4) -0.0701(4) 0.4182(2) 0.0254(9) Uani 1 1 d . . .
C16 C 1.5718(4) 0.0352(4) 0.4344(2) 0.0278(10) Uani 1 1 d . . .
C17 C 1.4464(4) 0.0219(4) 0.3936(2) 0.0241(9) Uani 1 1 d . . .
C18 C 1.3900(4) -0.0941(4) 0.3373(2) 0.0213(9) Uani 1 1 d . . .
C19 C 1.4693(4) -0.4076(4) 0.1879(2) 0.0188(8) Uani 1 1 d . . .
C20 C 1.5678(4) -0.3428(4) 0.1677(2) 0.0224(9) Uani 1 1 d . . .
C21 C 1.6334(4) -0.3999(4) 0.1106(2) 0.0237(9) Uani 1 1 d . . .
C22 C 1.6002(4) -0.5287(4) 0.0688(2) 0.0248(9) Uani 1 1 d . . .
C23 C 1.4997(4) -0.5980(4) 0.0844(2) 0.0226(9) Uani 1 1 d . . .
C24 C 1.4369(4) -0.5366(4) 0.1416(2) 0.0204(8) Uani 1 1 d . . .
C25 C 1.3666(4) -0.4293(4) 0.3167(2) 0.0193(8) Uani 1 1 d . . .
C26 C 1.4442(4) -0.5162(4) 0.3356(2) 0.0212(9) Uani 1 1 d . . .
C27 C 1.4342(4) -0.5772(4) 0.3942(2) 0.0199(8) Uani 1 1 d . . .
C28 C 1.3417(4) -0.5540(4) 0.4376(2) 0.0215(9) Uani 1 1 d . . .
C29 C 1.2625(4) -0.4668(4) 0.4226(2) 0.0219(9) Uani 1 1 d . . .
C30 C 1.2763(4) -0.4069(4) 0.3642(2) 0.0206(8) Uani 1 1 d . . .
C31 C 1.2470(4) -0.3419(4) 0.1908(2) 0.0201(8) Uani 1 1 d . . .
C32 C 1.2444(4) -0.2590(4) 0.1430(2) 0.0229(9) Uani 1 1 d . . .
C33 C 1.1413(4) -0.2543(4) 0.0853(2) 0.0252(9) Uani 1 1 d . . .
C34 C 1.0298(4) -0.3380(4) 0.0706(2) 0.0256(9) Uani 1 1 d . . .
C35 C 1.0259(4) -0.4242(4) 0.1143(2) 0.0235(9) Uani 1 1 d . . .
C36 C 1.1331(4) -0.4260(4) 0.1719(2) 0.0204(8) Uani 1 1 d . . .
B1 B 1.3824(4) -0.3445(4) 0.2529(2) 0.0206(10) Uani 1 1 d . . .
F1 F 1.6428(2) -0.2821(2) 0.34954(13) 0.0283(5) Uani 1 1 d . . .
F2 F 1.7573(2) -0.0599(2) 0.45881(13) 0.0344(6) Uani 1 1 d . . .
F3 F 1.6305(2) 0.1479(2) 0.48969(13) 0.0371(6) Uani 1 1 d . . .
F4 F 1.3796(2) 0.1215(2) 0.41061(13) 0.0329(6) Uani 1 1 d . . .
F5 F 1.2646(2) -0.0952(2) 0.30126(13) 0.0272(5) Uani 1 1 d . . .
F6 F 1.6069(2) -0.2143(2) 0.20382(12) 0.0267(5) Uani 1 1 d . . .
F7 F 1.7293(2) -0.3290(2) 0.09494(13) 0.0322(6) Uani 1 1 d . . .
F8 F 1.6617(2) -0.5875(2) 0.01230(12) 0.0324(6) Uani 1 1 d . . .
F9 F 1.4642(2) -0.7245(2) 0.04318(13) 0.0330(6) Uani 1 1 d . . .
F10 F 1.3383(2) -0.6107(2) 0.15337(12) 0.0265(5) Uani 1 1 d . . .
F11 F 1.5412(2) -0.5456(2) 0.29791(12) 0.0250(5) Uani 1 1 d . . .
F12 F 1.5181(2) -0.6577(2) 0.40925(13) 0.0285(5) Uani 1 1 d . . .
F13 F 1.3304(2) -0.6117(2) 0.49522(12) 0.0294(6) Uani 1 1 d . . .
F14 F 1.1717(2) -0.4401(2) 0.46566(12) 0.0306(6) Uani 1 1 d . . .
F15 F 1.1974(2) -0.3196(2) 0.35500(12) 0.0245(5) Uani 1 1 d . . .
F16 F 1.3508(2) -0.1743(2) 0.15319(12) 0.0283(5) Uani 1 1 d . . .
F17 F 1.1468(2) -0.1686(2) 0.04284(14) 0.0375(6) Uani 1 1 d . . .
F18 F 0.9280(2) -0.3357(3) 0.01322(13) 0.0369(6) Uani 1 1 d . . .
F19 F 0.9198(2) -0.5106(2) 0.09999(13) 0.0321(6) Uani 1 1 d . . .
F20 F 1.1192(2) -0.5168(2) 0.21052(12) 0.0260(5) Uani 1 1 d . . .
Si3 Si 0.8982(15) 0.0427(13) 0.3073(7) 0.054(2) Uiso 0.130(2) 1 d PD A 2
C100 C 0.954(4) -0.102(2) 0.2444(18) 0.054(2) Uiso 0.130(2) 1 d PD A 2
H10D H 0.9007 -0.131 0.1882 0.065 Uiso 0.130(2) 1 calc PR A 2
H10E H 1.0441 -0.0805 0.242 0.065 Uiso 0.130(2) 1 calc PR A 2
C101 C 0.941(7) -0.214(3) 0.287(3) 0.054(2) Uiso 0.130(2) 1 d PD A 2
H10F H 0.9692 -0.2913 0.2555 0.081 Uiso 0.130(2) 1 calc PR A 2
H10G H 0.8513 -0.2345 0.2887 0.081 Uiso 0.130(2) 1 calc PR A 2
H10H H 0.9941 -0.1843 0.3423 0.081 Uiso 0.130(2) 1 calc PR A 2
C102 C 1.026(3) 0.091(3) 0.4030(16) 0.054(2) Uiso 0.130(2) 1 d PD A 2
H10I H 1.0081 0.0324 0.4353 0.065 Uiso 0.130(2) 1 calc PR A 2
H10J H 1.1083 0.0734 0.3875 0.065 Uiso 0.130(2) 1 calc PR A 2
C103 C 1.049(5) 0.232(4) 0.460(3) 0.054(2) Uiso 0.130(2) 1 d PD A 2
H10K H 1.1211 0.2429 0.5065 0.081 Uiso 0.130(2) 1 calc PR A 2
H10L H 0.9717 0.2502 0.4809 0.081 Uiso 0.130(2) 1 calc PR A 2
H10M H 1.0678 0.2928 0.4303 0.081 Uiso 0.130(2) 1 calc PR A 2
C104 C 0.889(3) 0.188(3) 0.267(2) 0.054(2) Uiso 0.130(2) 1 d PD A 2
H10N H 0.9649 0.2537 0.2978 0.065 Uiso 0.130(2) 1 calc PR A 2
H10O H 0.8959 0.1604 0.2095 0.065 Uiso 0.130(2) 1 calc PR A 2
C105 C 0.769(3) 0.257(4) 0.271(3) 0.054(2) Uiso 0.130(2) 1 d PD A 2
H10P H 0.7821 0.3367 0.2557 0.081 Uiso 0.130(2) 1 calc PR A 2
H10Q H 0.7546 0.2773 0.326 0.081 Uiso 0.130(2) 1 calc PR A 2
H10R H 0.6942 0.1991 0.2325 0.081 Uiso 0.130(2) 1 calc PR A 2
Si4 Si 0.8669(12) 0.1400(12) 0.2474(7) 0.054(2) Uiso 0.130(2) 1 d PD A 3
HI4 H 0.8869 0.235 0.2762 0.065 Uiso 0.130(2) 1 calc PR A 3
C106 C 0.944(3) 0.117(3) 0.1584(15) 0.054(2) Uiso 0.130(2) 1 d PD A 3
H10S H 0.9328 0.1895 0.1352 0.065 Uiso 0.130(2) 1 calc PR A 3
H10T H 1.0366 0.1172 0.1771 0.065 Uiso 0.130(2) 1 calc PR A 3
C107 C 0.884(4) -0.016(3) 0.0891(18) 0.054(2) Uiso 0.130(2) 1 d PD A 3
H10U H 0.9263 -0.0246 0.0435 0.081 Uiso 0.130(2) 1 calc PR A 3
H10V H 0.7921 -0.0171 0.0698 0.081 Uiso 0.130(2) 1 calc PR A 3
H10W H 0.8966 -0.0891 0.1113 0.081 Uiso 0.130(2) 1 calc PR A 3
C108 C 0.6989(19) 0.114(4) 0.1880(18) 0.054(2) Uiso 0.130(2) 1 d PD A 3
H18A H 0.696 0.177 0.1561 0.065 Uiso 0.130(2) 1 calc PR A 3
H18B H 0.6853 0.0273 0.148 0.065 Uiso 0.130(2) 1 calc PR A 3
C109 C 0.579(3) 0.122(5) 0.224(3) 0.054(2) Uiso 0.130(2) 1 d PD A 3
H19A H 0.5027 0.1077 0.1805 0.081 Uiso 0.130(2) 1 calc PR A 3
H19B H 0.5863 0.2078 0.2633 0.081 Uiso 0.130(2) 1 calc PR A 3
H19C H 0.5724 0.0555 0.2521 0.081 Uiso 0.130(2) 1 calc PR A 3
C110 C 0.901(4) 0.061(3) 0.3285(15) 0.054(2) Uiso 0.130(2) 1 d PD A 3
H11C H 0.8262 -0.0047 0.3202 0.065 Uiso 0.130(2) 1 calc PR A 3
H11D H 0.9742 0.0144 0.3198 0.065 Uiso 0.130(2) 1 calc PR A 3
C111 C 0.932(4) 0.144(4) 0.4191(16) 0.054(2) Uiso 0.130(2) 1 d PD A 3
H11E H 0.9473 0.0881 0.4541 0.081 Uiso 0.130(2) 1 calc PR A 3
H11F H 0.8597 0.1896 0.4304 0.081 Uiso 0.130(2) 1 calc PR A 3
H11G H 1.0087 0.208 0.4301 0.081 Uiso 0.130(2) 1 calc PR A 3

loop_
_atom_site_aniso_label
_atom_site_aniso_U_11
_atom_site_aniso_U_22
_atom_site_aniso_U_33
_atom_site_aniso_U_23
_atom_site_aniso_U_13
_atom_site_aniso_U_12
Si1 0.0260(8) 0.0350(9) 0.0285(7) 0.0144(6) 0.0057(6) 0.0054(7)
C1 0.039(3) 0.052(4) 0.029(3) 0.013(2) 0.003(2) 0.002(3)
C2 0.056(4) 0.040(4) 0.046(3) 0.004(3) 0.002(3) 0.003(3)
C3 0.032(3) 0.034(3) 0.028(2) 0.015(2) 0.005(2) 0.011(2)
C4 0.028(3) 0.026(3) 0.040(3) 0.012(2) 0.007(2) 0.002(2)
C5 0.028(3) 0.030(3) 0.042(3) 0.021(2) 0.018(2) 0.011(2)
C6 0.046(4) 0.031(3) 0.041(3) 0.007(2) 0.002(3) 0.010(3)
C7 0.041(4) 0.054(4) 0.049(3) 0.024(3) 0.018(3) 0.023(3)
C8 0.043(4) 0.040(4) 0.116(6) 0.036(4) 0.037(4) 0.008(3)
C9 0.038(3) 0.045(4) 0.044(3) 0.019(3) 0.007(3) 0.002(3)
C10 0.042(4) 0.045(4) 0.076(5) 0.023(4) 0.021(4) 0.011(4)
C11 0.030(3) 0.037(3) 0.039(3) 0.007(2) -0.002(2) 0.009(2)
C12 0.047(5) 0.042(4) 0.046(3) -0.006(3) 0.002(3) -0.004(3)
Si2 0.0315(9) 0.0303(8) 0.0301(7) 0.0081(6) 0.0087(6) 0.0089(6)
C13 0.020(2) 0.020(2) 0.0191(17) 0.0063(15) 0.0076(16) 0.0001(17)
C14 0.022(2) 0.022(2) 0.0194(18) 0.0066(16) 0.0070(16) 0.0016(17)
C15 0.022(2) 0.030(2) 0.0214(19) 0.0062(17) 0.0020(17) -0.0028(19)
C16 0.036(3) 0.025(2) 0.0178(18) 0.0009(16) 0.0076(18) -0.008(2)
C17 0.036(3) 0.017(2) 0.0231(18) 0.0063(16) 0.0159(18) 0.0005(18)
C18 0.020(2) 0.026(2) 0.0221(18) 0.0104(16) 0.0098(16) 0.0013(17)
C19 0.016(2) 0.021(2) 0.0193(17) 0.0056(15) 0.0040(15) 0.0053(17)
C20 0.024(2) 0.021(2) 0.0200(18) 0.0030(16) 0.0042(16) 0.0049(17)
C21 0.014(2) 0.031(2) 0.0261(19) 0.0106(17) 0.0035(16) 0.0009(18)
C22 0.022(2) 0.036(3) 0.0178(18) 0.0081(17) 0.0048(16) 0.0142(19)
C23 0.023(2) 0.021(2) 0.0201(18) 0.0023(16) 0.0009(16) 0.0050(17)
C24 0.016(2) 0.024(2) 0.0206(18) 0.0069(16) 0.0018(15) 0.0015(17)
C25 0.018(2) 0.020(2) 0.0173(17) 0.0021(15) 0.0021(15) 0.0004(16)
C26 0.019(2) 0.020(2) 0.0206(18) 0.0007(15) 0.0047(16) 0.0010(17)
C27 0.017(2) 0.021(2) 0.0212(18) 0.0064(16) 0.0032(15) 0.0017(17)
C28 0.026(2) 0.022(2) 0.0163(17) 0.0071(15) 0.0037(16) -0.0019(18)
C29 0.018(2) 0.029(2) 0.0165(17) 0.0023(16) 0.0050(15) 0.0022(18)
C30 0.018(2) 0.020(2) 0.0217(18) 0.0048(16) 0.0034(16) 0.0026(17)
C31 0.020(2) 0.022(2) 0.0173(17) 0.0026(15) 0.0069(15) 0.0038(17)
C32 0.023(2) 0.025(2) 0.0219(18) 0.0067(16) 0.0081(16) 0.0032(18)
C33 0.036(3) 0.026(2) 0.0212(18) 0.0111(17) 0.0153(18) 0.013(2)
C34 0.022(2) 0.040(3) 0.0174(18) 0.0083(17) 0.0057(16) 0.014(2)
C35 0.016(2) 0.032(2) 0.0223(19) 0.0041(17) 0.0077(16) 0.0043(18)
C36 0.022(2) 0.019(2) 0.0217(18) 0.0067(16) 0.0070(16) 0.0034(17)
B1 0.021(2) 0.022(2) 0.0177(19) 0.0028(17) 0.0065(17) 0.0027(19)
F1 0.0228(13) 0.0294(13) 0.0298(12) 0.0064(10) 0.0024(10) 0.0042(11)
F2 0.0264(14) 0.0415(15) 0.0270(12) 0.0067(11) -0.0029(10) -0.0068(11)
F3 0.0494(17) 0.0265(14) 0.0253(12) -0.0012(10) 0.0039(11) -0.0089(12)
F4 0.0452(16) 0.0210(13) 0.0325(12) 0.0025(10) 0.0159(11) 0.0066(11)
F5 0.0254(13) 0.0252(13) 0.0313(12) 0.0054(10) 0.0096(10) 0.0068(10)
F6 0.0253(13) 0.0243(13) 0.0293(11) 0.0038(10) 0.0122(10) -0.0023(10)
F7 0.0248(14) 0.0421(15) 0.0320(12) 0.0109(11) 0.0132(10) 0.0034(11)
F8 0.0301(14) 0.0440(15) 0.0222(11) 0.0019(10) 0.0108(10) 0.0149(12)
F9 0.0366(15) 0.0271(14) 0.0287(12) -0.0025(10) 0.0066(11) 0.0062(11)
F10 0.0258(13) 0.0223(13) 0.0279(11) 0.0027(9) 0.0073(10) -0.0018(10)
F11 0.0221(13) 0.0326(13) 0.0254(11) 0.0118(10) 0.0105(9) 0.0093(10)
F12 0.0288(14) 0.0286(13) 0.0313(12) 0.0135(10) 0.0065(10) 0.0072(11)
F13 0.0325(14) 0.0339(14) 0.0231(11) 0.0120(10) 0.0077(10) -0.0030(11)
F14 0.0292(14) 0.0435(15) 0.0255(11) 0.0124(10) 0.0163(10) 0.0094(11)
F15 0.0231(13) 0.0269(13) 0.0270(11) 0.0090(9) 0.0096(9) 0.0100(10)
F16 0.0291(14) 0.0306(14) 0.0290(12) 0.0133(10) 0.0106(10) 0.0003(11)
F17 0.0416(16) 0.0505(17) 0.0323(12) 0.0254(12) 0.0139(11) 0.0153(13)
F18 0.0254(14) 0.0641(18) 0.0247(12) 0.0190(12) 0.0026(10) 0.0132(13)
F19 0.0201(13) 0.0438(15) 0.0285(12) 0.0091(11) 0.0011(10) -0.0015(11)
F20 0.0238(13) 0.0258(13) 0.0271(11) 0.0091(10) 0.0027(10) 0.0004(10)

loop_
_atom_type_symbol
_atom_type_description
_atom_type_scat_dispersion_real
_atom_type_scat_dispersion_imag
_atom_type_scat_source
C C 0.0033 0.0016 'International Tables Vol C Tables 4.2.6.8 and 6.1.1.4'
H H 0 0 'International Tables Vol C Tables 4.2.6.8 and 6.1.1.4'
B B 0.0013 0.0007 'International Tables Vol C Tables 4.2.6.8 and 6.1.1.4'
F F 0.0171 0.0103 'International Tables Vol C Tables 4.2.6.8 and 6.1.1.4'
Si Si 0.0817 0.0704 'International Tables Vol C Tables 4.2.6.8 and 6.1.1.4'

loop_
_geom_angle_atom_site_label_1
_geom_angle_atom_site_label_2
_geom_angle_atom_site_label_3
_geom_angle
C3 Si1 C1 116.1(2)
C3 Si1 C5 119.1(2)
C1 Si1 C5 113.1(2)
C3 Si1 H1C 102.1
C1 Si1 H1C 96.8
C5 Si1 H1C 105.5
C2 C1 Si1 117.4(4)
C2 C1 H1A 108
Si1 C1 H1A 108
C2 C1 H1B 108
Si1 C1 H1B 108
H1A C1 H1B 107.2
C4 C3 Si1 112.2(3)
C4 C3 H3A 109.2
Si1 C3 H3A 109.2
C4 C3 H3B 109.2
Si1 C3 H3B 109.2
H3A C3 H3B 107.9
C6 C5 Si1 116.4(3)
C6 C5 H5A 108.2
Si1 C5 H5A 108.2
C6 C5 H5B 108.2
Si1 C5 H5B 108.2
H5A C5 H5B 107.4
C8 C7 Si2 115.4(4)
C8 C7 H7A 108.4
Si2 C7 H7A 108.4
C8 C7 H7B 108.4
Si2 C7 H7B 108.4
H7A C7 H7B 107.5
C10 C9 Si2 114.1(4)
C10 C9 H9A 108.7
Si2 C9 H9A 108.7
C10 C9 H9B 108.7
Si2 C9 H9B 108.7
H9A C9 H9B 107.6
C12 C11 Si2 117.3(4)
C12 C11 H11A 108
Si2 C11 H11A 108
C12 C11 H11B 108
Si2 C11 H11B 108
H11A C11 H11B 107.2
C11 Si2 C7 118.7(3)
C11 Si2 C9 114.8(3)
C7 Si2 C9 116.0(3)
C11 Si2 H1C 107.2
C7 Si2 H1C 96.6
C9 Si2 H1C 98.8
C18 C13 C14 113.1(3)
C18 C13 B1 126.5(3)
C14 C13 B1 120.1(3)
F1 C14 C15 115.8(3)
F1 C14 C13 119.8(3)
C15 C14 C13 124.4(4)
F2 C15 C14 121.0(4)
F2 C15 C16 119.3(3)
C14 C15 C16 119.7(4)
F3 C16 C15 120.7(4)
F3 C16 C17 120.9(4)
C15 C16 C17 118.3(4)
F4 C17 C18 120.8(4)
F4 C17 C16 119.8(3)
C18 C17 C16 119.3(4)
C13 C18 C17 125.1(4)
C13 C18 F5 121.2(3)
C17 C18 F5 113.6(3)
C20 C19 C24 113.2(3)
C20 C19 B1 126.9(3)
C24 C19 B1 119.6(3)
F6 C20 C19 120.9(3)
F6 C20 C21 114.8(4)
C19 C20 C21 124.2(4)
F7 C21 C22 119.8(3)
F7 C21 C20 120.2(4)
C22 C21 C20 119.9(4)
F8 C22 C21 121.5(4)
F8 C22 C23 119.8(4)
C21 C22 C23 118.6(3)
F9 C23 C24 121.1(4)
F9 C23 C22 119.6(3)
C24 C23 C22 119.3(4)
F10 C24 C23 116.0(3)
F10 C24 C19 119.3(3)
C23 C24 C19 124.6(4)
C26 C25 C30 112.9(3)
C26 C25 B1 126.3(3)
C30 C25 B1 120.5(3)
F11 C26 C25 121.1(3)
F11 C26 C27 114.3(3)
C25 C26 C27 124.5(3)
F12 C27 C28 120.5(3)
F12 C27 C26 119.4(3)
C28 C27 C26 120.1(4)
F13 C28 C27 121.2(3)
F13 C28 C29 120.5(3)
C27 C28 C29 118.3(3)
F14 C29 C28 119.6(3)
F14 C29 C30 120.5(3)
C28 C29 C30 119.9(3)
F15 C30 C29 116.3(3)
F15 C30 C25 119.4(3)
C29 C30 C25 124.3(4)
C32 C31 C36 112.6(3)
C32 C31 B1 119.5(3)
C36 C31 B1 127.4(3)
F16 C32 C33 115.9(3)
F16 C32 C31 119.0(3)
C33 C32 C31 125.1(4)
F17 C33 C32 121.0(4)
F17 C33 C34 119.4(4)
C32 C33 C34 119.6(4)
F18 C34 C35 121.1(4)
F18 C34 C33 120.3(4)
C35 C34 C33 118.6(4)
F19 C35 C34 120.4(3)
F19 C35 C36 119.7(4)
C34 C35 C36 119.8(4)
F20 C36 C35 114.8(3)
F20 C36 C31 121.0(3)
C35 C36 C31 124.2(4)
C31 B1 C13 113.8(3)
C31 B1 C25 114.1(3)
C13 B1 C25 101.3(3)
C31 B1 C19 101.7(3)
C13 B1 C19 113.8(3)
C25 B1 C19 112.6(3)
C102 Si3 C100 101.5(14)
C102 Si3 C104 107.8(14)
C100 Si3 C104 117.3(14)
C102 Si3 H1C 119.8
C100 Si3 H1C 106
C104 Si3 H1C 13.9
C101 C100 Si3 107(2)
C101 C100 H10D 110.3
Si3 C100 H10D 110.3
C101 C100 H10E 110.3
Si3 C100 H10E 110.3
H10D C100 H10E 108.5
C100 C101 H10F 109.5
C100 C101 H10G 109.5
H10F C101 H10G 109.5
C100 C101 H10H 109.5
H10F C101 H10H 109.5
H10G C101 H10H 109.5
C103 C102 Si3 119(2)
C103 C102 H10I 107.4
Si3 C102 H10I 107.4
C103 C102 H10J 107.4
Si3 C102 H10J 107.4
H10I C102 H10J 107
C102 C103 H10K 109.5
C102 C103 H10L 109.5
H10K C103 H10L 109.5
C102 C103 H10M 109.5
H10K C103 H10M 109.5
H10L C103 H10M 109.5
C105 C104 Si3 118(2)
C105 C104 H1C 109.4
Si3 C104 H1C 62.4
C105 C104 H10N 107.8
Si3 C104 H10N 107.8
H1C C104 H10N 141.4
C105 C104 H10O 107.8
Si3 C104 H10O 107.8
H1C C104 H10O 51
H10N C104 H10O 107.1
C104 C105 H10P 109.5
C104 C105 H10Q 109.5
H10P C105 H10Q 109.5
C104 C105 H10R 109.4
H10P C105 H10R 109.5
H10Q C105 H10R 109.5
C110 Si4 C108 117.9(16)
C110 Si4 C106 125.5(16)
C108 Si4 C106 96.4(12)
C110 Si4 H1C 105.3
C108 Si4 H1C 136.5
C106 Si4 H1C 59.9
C110 Si4 HI4 105
C108 Si4 HI4 105
C106 Si4 HI4 105
H1C Si4 HI4 55.5
C107 C106 Si4 112.1(18)
C107 C106 H10S 109.2
Si4 C106 H10S 109.2
C107 C106 H10T 109.2
Si4 C106 H10T 109.2
H10S C106 H10T 107.9
C106 C107 H10U 109.5
C106 C107 H10V 109.5
H10U C107 H10V 109.5
C106 C107 H10W 109.5
H10U C107 H10W 109.5
H10V C107 H10W 109.5
C109 C108 Si4 125(2)
C109 C108 H18A 106
Si4 C108 H18A 106
C109 C108 H18B 106
Si4 C108 H18B 106
H18A C108 H18B 106.3
C108 C109 H19A 109.5
C108 C109 H19B 109.5
H19A C109 H19B 109.5
C108 C109 H19C 109.5
H19A C109 H19C 109.5
H19B C109 H19C 109.5
C111 C110 Si4 120(2)
C111 C110 H11C 107.4
Si4 C110 H11C 107.4
C111 C110 H11D 107.4
Si4 C110 H11D 107.4
H11C C110 H11D 106.9
C110 C111 H11E 109.5
C110 C111 H11F 109.5
H11E C111 H11F 109.5
C110 C111 H11G 109.5
H11E C111 H11G 109.5
H11F C111 H11G 109.5

loop_
_geom_bond_atom_site_label_1
_geom_bond_atom_site_label_2
_geom_bond_distance
Si1 C3 1.841(5)
Si1 C1 1.844(5)
Si1 C5 1.869(5)
Si1 H1C 1.6027
C1 C2 1.546(7)
C1 H1A 0.99
C1 H1B 0.99
C2 H2A 0.98
C2 H2B 0.98
C2 H2C 0.98
C3 C4 1.569(7)
C3 H3A 0.99
C3 H3B 0.99
C4 H4A 0.98
C4 H4B 0.98
C4 H4C 0.98
C5 C6 1.509(7)
C5 H5A 0.99
C5 H5B 0.99
C6 H6A 0.98
C6 H6B 0.98
C6 H6C 0.98
C7 C8 1.447(8)
C7 Si2 1.838(5)
C7 H7A 0.99
C7 H7B 0.99
C8 H8A 0.98
C8 H8B 0.98
C8 H8C 0.98
C9 C10 1.486(8)
C9 Si2 1.854(6)
C9 H9A 0.99
C9 H9B 0.99
C10 H10A 0.98
C10 H10B 0.98
C10 H10C 0.98
C11 C12 1.545(8)
C11 Si2 1.828(5)
C11 H11A 0.99
C11 H11B 0.99
C12 H12A 0.98
C12 H12B 0.98
C12 H12C 0.98
Si2 H1C 1.6364
C13 C18 1.371(5)
C13 C14 1.386(5)
C13 B1 1.653(6)
C14 F1 1.349(4)
C14 C15 1.371(5)
C15 F2 1.348(4)
C15 C16 1.376(6)
C16 F3 1.348(4)
C16 C17 1.376(6)
C17 F4 1.351(4)
C17 C18 1.372(5)
C18 F5 1.375(4)
C19 C20 1.376(5)
C19 C24 1.387(5)
C19 B1 1.655(5)
C20 F6 1.355(4)
C20 C21 1.377(5)
C21 F7 1.347(4)
C21 C22 1.368(6)
C22 F8 1.346(4)
C22 C23 1.375(6)
C23 F9 1.346(4)
C23 C24 1.372(5)
C24 F10 1.355(4)
C25 C26 1.380(5)
C25 C30 1.393(5)
C25 B1 1.654(6)
C26 F11 1.356(4)
C26 C27 1.381(5)
C27 F12 1.352(4)
C27 C28 1.365(5)
C28 F13 1.345(4)
C28 C29 1.374(5)
C29 F14 1.350(4)
C29 C30 1.377(5)
C30 F15 1.349(4)
C31 C32 1.386(5)
C31 C36 1.388(5)
C31 B1 1.652(6)
C32 F16 1.354(4)
C32 C33 1.366(5)
C33 F17 1.345(4)
C33 C34 1.375(6)
C34 F18 1.345(4)
C34 C35 1.365(6)
C35 F19 1.348(4)
C35 C36 1.385(5)
C36 F20 1.353(4)
Si3 C102 1.871(18)
Si3 C100 1.878(18)
Si3 C104 1.903(17)
Si3 H1C 1.7358
C100 C101 1.59(2)
C100 H10D 0.99
C100 H10E 0.99
C101 H10F 0.98
C101 H10G 0.98
C101 H10H 0.98
C102 C103 1.56(2)
C102 H10I 0.99
C102 H10J 0.99
C103 H10K 0.98
C103 H10L 0.98
C103 H10M 0.98
C104 C105 1.55(2)
C104 H1C 0.4701
C104 H10N 0.99
C104 H10O 0.99
C105 H10P 0.98
C105 H10Q 0.98
C105 H10R 0.98
Si4 C110 1.845(18)
Si4 C108 1.861(17)
Si4 C106 1.871(17)
Si4 H1C 0.1274
Si4 HI4 1
C106 C107 1.60(2)
C106 H10S 0.99
C106 H10T 0.99
C107 H10U 0.98
C107 H10V 0.98
C107 H10W 0.98
C108 C109 1.54(2)
C108 H18A 0.99
C108 H18B 0.99
C109 H19A 0.98
C109 H19B 0.98
C109 H19C 0.98
C110 C111 1.55(2)
C110 H11C 0.99
C110 H11D 0.99
C111 H11E 0.98
C111 H11F 0.98
C111 H11G 0.98
